data_4519235
loop_
_publ_author_name
'Tanpure, Sudhakar Dattatray'
'Kuo, Tung-Chun'
'Cheng, Mu-Jeng'
'Liu, Rai-Shung'

_publ_section_title
;
 Gold(I)-Catalyzed Highly Diastereo- and Enantioselective Constructions of
 Bicyclo[3.2.1]oct-6-ene Frameworks via (4 + 3)-Cycloadditions
;
_journal_name_full 'ACS Catalysis'
_journal_page_first 536
_journal_page_last 543
_journal_paper_doi 10.1021/acscatal.1c04483
_journal_year 2021
_chemical_absolute_configuration rm
_chemical_formula_moiety 'C32 H30 O'
_chemical_formula_sum 'C32 H30 O'
_chemical_formula_weight 430.56
_space_group_crystal_system monoclinic
_space_group_IT_number 4
_space_group_name_Hall 'P 2yb'
_space_group_name_H-M_alt 'P 1 21 1'
_atom_sites_solution_hydrogens geom
_atom_sites_solution_primary dual
_audit_creation_date 2021-12-06
_audit_creation_method
;
Olex2 1.5
(compiled 2021.11.18 svn.ra9532c28 for OlexSys, GUI svn.r6429)
;
_cell_angle_alpha 90
_cell_angle_beta 103.183(6)
_cell_angle_gamma 90
_cell_formula_units_Z 2
_cell_length_a 8.1480(5)
_cell_length_b 10.0931(5)
_cell_length_c 14.7699(8)
_cell_measurement_reflns_used 9705
_cell_measurement_temperature 100
_cell_measurement_theta_max 71.8450
_cell_measurement_theta_min 3.0190
_cell_volume 1182.65(12)
_computing_cell_refinement 'CrysAlisPro 1.171.42.33a (Rigaku OD, 2021)'
_computing_data_collection 'CrysAlisPro 1.171.42.33a (Rigaku OD, 2021)'
_computing_data_reduction 'CrysAlisPro 1.171.42.33a (Rigaku OD, 2021)'
_computing_molecular_graphics 'Olex2 1.5 (Dolomanov et al., 2009)'
_computing_publication_material 'Olex2 1.5 (Dolomanov et al., 2009)'
_computing_structure_refinement 'SHELXL 2018/3 (Sheldrick, 2015)'
_computing_structure_solution 'SHELXT  (Sheldrick, 2015)'
_diffrn_ambient_environment N~2~
_diffrn_ambient_temperature 100
_diffrn_detector 'Hybrid Pixel Array Detector'
_diffrn_detector_area_resol_mean 10.0000
_diffrn_detector_type 'HyPix-Arc 150'
_diffrn_measured_fraction_theta_full 1.000
_diffrn_measured_fraction_theta_max 1.000
_diffrn_measurement_details
;
List of Runs (angles in degrees, time in seconds):

  # Type    Start    End  Width  t~exp~   \w     \q     \k     \f   Frames
--------------------------------------------------------------------------
  1  \w     52.00 112.00   0.30    0.38    --   74.39  15.00 -60.00  200
  2  \w     55.00 115.00   0.30    0.38    --   74.39  15.00-120.00  200
  3  \w     84.00 115.80   0.30    0.38    --   74.39  15.00-180.00  106
  4  \w     80.00 116.00   0.30    0.38    --   74.39  15.00 150.00  120
  5  \w     52.00  77.80   0.30    0.38    --   74.39  15.00 150.00   86
  6  \w     21.00  76.20   0.30    0.38    --   57.89-125.00 -60.00  184
  7  \w     24.00  59.10   0.30    0.38    --   57.89-125.00-120.00  117
  8  \w     66.00 100.20   0.30    0.38    --   78.57-125.00  28.33  114
  9  \w     33.00  67.80   0.30    0.38    --   74.39-125.00  90.00  116
 10  \w     18.00  43.80   0.30    0.38    --   57.89-125.00 120.00   86
 11  \w     48.00  98.10   0.30    0.38    --   78.57-124.00 100.05  167
 12  \w     57.00  93.00   0.30    0.38    --   74.00-119.00  51.23  120
 13  \w     39.00  87.00   0.30    0.38    --   78.57-103.00 -54.46  160
 14  \w     40.00  90.10   0.30    0.38    --   78.57-113.00 -95.68  167
 15  \w   -106.00 -55.00   0.30    0.38    --  -60.97 -15.00 -30.00  170
 16  \w   -105.00 -48.00   0.30    0.38    --  -60.97 -15.00  60.00  190
 17  \w    -90.00 -61.20   0.30    0.38    --  -73.68 -15.00 -30.00   96
 18  \w   -104.00 -44.90   0.30    0.38    --  -60.97 -15.00 -90.00  197
 19  \w   -115.00 -73.00   0.30    0.38    --  -73.68 -15.00-120.00  140
 20  \w    -95.00 -53.00   0.30    0.38    --  -60.97 -15.00-180.00  140
 21  \w    -78.00 -40.20   0.30    0.38    --  -78.57 140.00 -68.73  126
 22  \w    -95.00 -32.00   0.30    0.38    --  -74.02 125.00 -90.00  210
 23  \w    -65.00 -32.00   0.30    0.38    --  -73.68 125.00 -30.00  110
 24  \w    -98.00 -47.90   0.30    0.38    --  -78.57 119.00-142.20  167
 25  \w    -96.00 -39.90   0.30    0.38    --  -74.02 125.00  30.00  187
 26  \w    -99.00 -42.90   0.30    0.38    --  -78.57 121.00  61.17  187
 27  \w    -96.00 -30.90   0.30    0.38    --  -74.02 125.00  90.00  217
 28  \w    -96.00 -54.00   0.30    0.38    --  -74.02 125.00 150.00  140
 29  \w    -98.00 -38.90   0.30    0.38    --  -78.57 119.00 129.06  197
;
_diffrn_measurement_device 'four-circle diffractometer'
_diffrn_measurement_device_type 'XtaLAB Synergy R, DW system, HyPix-Arc 150'
_diffrn_measurement_method '\w scans'
_diffrn_orient_matrix_type 'CrysAlisPro convention (1999,Acta A55,543-557)'
_diffrn_orient_matrix_UB_11 -0.0563377000
_diffrn_orient_matrix_UB_12 -0.1079632000
_diffrn_orient_matrix_UB_13 0.0602412000
_diffrn_orient_matrix_UB_21 0.1856658000
_diffrn_orient_matrix_UB_22 -0.0283255000
_diffrn_orient_matrix_UB_23 0.0470568000
_diffrn_orient_matrix_UB_31 -0.0083710000
_diffrn_orient_matrix_UB_32 0.1041999000
_diffrn_orient_matrix_UB_33 0.0749356000
_diffrn_radiation_monochromator mirror
_diffrn_radiation_probe x-ray
_diffrn_radiation_type 'Cu K\a'
_diffrn_radiation_wavelength 1.54184
_diffrn_reflns_av_R_equivalents 0.0338
_diffrn_reflns_av_unetI/netI 0.0301
_diffrn_reflns_Laue_measured_fraction_full 1.000
_diffrn_reflns_Laue_measured_fraction_max 1.000
_diffrn_reflns_limit_h_max 9
_diffrn_reflns_limit_h_min -9
_diffrn_reflns_limit_k_max 12
_diffrn_reflns_limit_k_min -11
_diffrn_reflns_limit_l_max 17
_diffrn_reflns_limit_l_min -16
_diffrn_reflns_number 12592
_diffrn_reflns_point_group_measured_fraction_full 0.952
_diffrn_reflns_point_group_measured_fraction_max 0.952
_diffrn_reflns_theta_full 67.050
_diffrn_reflns_theta_max 67.050
_diffrn_reflns_theta_min 3.073
_diffrn_source 'Rotating-anode X-ray tube'
_diffrn_source_type 'Rigaku (Cu) X-ray Source'
_exptl_absorpt_coefficient_mu 0.541
_exptl_absorpt_correction_T_max 1.00000
_exptl_absorpt_correction_T_min 0.83749
_exptl_absorpt_correction_type multi-scan
_exptl_absorpt_process_details
;
CrysAlisPro 1.171.42.33a (Rigaku Oxford Diffraction, 2021)
Empirical absorption correction using spherical harmonics,
implemented in SCALE3 ABSPACK scaling algorithm.
;
_exptl_crystal_colour colourless
_exptl_crystal_colour_primary colourless
_exptl_crystal_density_diffrn 1.209
_exptl_crystal_description plate
_exptl_crystal_F_000 460
_exptl_crystal_size_max 0.16
_exptl_crystal_size_mid 0.15
_exptl_crystal_size_min 0.05
_refine_diff_density_max 0.166
_refine_diff_density_min -0.136
_refine_diff_density_rms 0.035
_refine_ls_abs_structure_details
;
 Flack x determined using 1621 quotients [(I+)-(I-)]/[(I+)+(I-)]
 (Parsons, Flack and Wagner, Acta Cryst. B69 (2013) 249-259).
;
_refine_ls_abs_structure_Flack -0.04(17)
_refine_ls_extinction_coef 0.0075(9)
_refine_ls_extinction_expression Fc^*^=kFc[1+0.001xFc^2^\l^3^/sin(2\q)]^-1/4^
_refine_ls_extinction_method 'SHELXL-2018/3 (Sheldrick 2018)'
_refine_ls_goodness_of_fit_ref 1.079
_refine_ls_hydrogen_treatment constr
_refine_ls_matrix_type full
_refine_ls_number_parameters 303
_refine_ls_number_reflns 4011
_refine_ls_number_restraints 1
_refine_ls_restrained_S_all 1.079
_refine_ls_R_factor_all 0.0320
_refine_ls_R_factor_gt 0.0306
_refine_ls_shift/su_max 0.000
_refine_ls_shift/su_mean 0.000
_refine_ls_structure_factor_coef Fsqd
_refine_ls_weighting_details 'w=1/[\s^2^(Fo^2^)+(0.0541P)^2^+0.0246P] where P=(Fo^2^+2Fc^2^)/3'
_refine_ls_weighting_scheme calc
_refine_ls_wR_factor_gt 0.0808
_refine_ls_wR_factor_ref 0.0817
_reflns_Friedel_coverage 0.792
_reflns_Friedel_fraction_full 0.898
_reflns_Friedel_fraction_max 0.898
_reflns_number_gt 3840
_reflns_number_total 4011
_reflns_threshold_expression 'I > 2\s(I)'
_cod_data_source_file cs1c04483_si_005.cif
_cod_data_source_block 211215lt_auto
_cod_original_cell_volume 1182.64(12)
_cod_database_code 4519235
_shelx_shelxl_version_number 2018/3
_chemical_oxdiff_formula 'C H O '
_shelx_space_group_comment
;
The symmetry employed for this shelxl refinement is uniquely defined
by the following loop, which should always be used as a source of
symmetry information in preference to the above space-group names.
They are only intended as comments.
;
_shelx_estimated_absorpt_t_max 0.973
_shelx_estimated_absorpt_t_min 0.918
_olex2_refinement_description
;
1. Fixed Uiso
 At 1.2 times of:
  All C(H) groups, All C(H,H) groups
 At 1.5 times of:
  All C(H,H,H) groups
2.a Ternary CH refined with riding coordinates:
 C7(H7)
2.b Secondary CH2 refined with riding coordinates:
 C17(H17A,H17B)
2.c Aromatic/amide H refined with riding coordinates:
 C4(H4), C12(H12), C13(H13), C14(H14), C15(H15), C16(H16), C19(H19), C20(H20),
 C22(H22), C23(H23), C27(H27), C28(H28), C29(H29), C30(H30), C31(H31)
2.d Idealised Me refined as rotating group:
 C24(H24A,H24B,H24C), C25(H25A,H25B,H25C), C32(H32A,H32B,H32C), C33(H33A,H33B,
 H33C)
;
_olex2_submission_special_instructions 'No special instructions were received'
_oxdiff_exptl_absorpt_empirical_details
;
Empirical correction (ABSPACK) includes:
- Absorption correction using spherical harmonics
- Frame scaling
;
_oxdiff_exptl_absorpt_empirical_full_max 1.716
_oxdiff_exptl_absorpt_empirical_full_min 0.560

loop_
_space_group_symop_operation_xyz
'x, y, z'
'-x, y+1/2, -z'

loop_
_atom_site_label
_atom_site_type_symbol
_atom_site_fract_x
_atom_site_fract_y
_atom_site_fract_z
_atom_site_U_iso_or_equiv
_atom_site_adp_type
_atom_site_occupancy
_atom_site_site_symmetry_order
_atom_site_calc_flag
_atom_site_refinement_flags_posn
_atom_site_refinement_flags_adp
_atom_site_refinement_flags_occupancy
_atom_site_disorder_assembly
_atom_site_disorder_group
C1 C 0.0679(2) 0.5983(2) 0.28146(13) 0.0189(4) Uani 1 1 d . . . . .
C2 C 0.2130(2) 0.54072(19) 0.26896(13) 0.0169(4) Uani 1 1 d . . . . .
C3 C 0.2962(2) 0.52240(19) 0.18724(13) 0.0175(4) Uani 1 1 d . . . . .
C4 C 0.2794(2) 0.3744(2) 0.16355(13) 0.0191(4) Uani 1 1 d . . . . .
H4 H 0.191468 0.337005 0.117068 0.023 Uiso 1 1 calc R U . . .
C5 C 0.4042(2) 0.3050(2) 0.21668(13) 0.0195(4) Uani 1 1 d . . . . .
C6 C 0.5250(2) 0.3973(2) 0.28257(13) 0.0181(4) Uani 1 1 d . . . . .
C7 C 0.4610(2) 0.40660(19) 0.37546(13) 0.0173(4) Uani 1 1 d . . . . .
H7 H 0.431868 0.314330 0.390861 0.021 Uiso 1 1 calc R U . . .
C8 C 0.2980(2) 0.48601(19) 0.35827(13) 0.0169(4) Uani 1 1 d . . . . .
C9 C 0.2013(2) 0.5168(2) 0.41905(13) 0.0191(4) Uani 1 1 d . . . . .
C11 C 0.2481(2) 0.6183(2) 0.10677(13) 0.0186(4) Uani 1 1 d . . . . .
C12 C 0.2286(2) 0.7540(2) 0.12177(14) 0.0198(4) Uani 1 1 d . . . . .
H12 H 0.239260 0.786065 0.183309 0.024 Uiso 1 1 calc R U . . .
C13 C 0.1937(3) 0.8420(2) 0.04741(14) 0.0237(5) Uani 1 1 d . . . . .
H13 H 0.177705 0.933314 0.058258 0.028 Uiso 1 1 calc R U . . .
C14 C 0.1822(3) 0.7970(2) -0.04230(15) 0.0264(5) Uani 1 1 d . . . . .
H14 H 0.159521 0.857534 -0.092892 0.032 Uiso 1 1 calc R U . . .
C15 C 0.2038(3) 0.6635(2) -0.05821(15) 0.0279(5) Uani 1 1 d . . . . .
H15 H 0.197217 0.632465 -0.119658 0.033 Uiso 1 1 calc R U . . .
C16 C 0.2351(3) 0.5750(2) 0.01591(14) 0.0238(5) Uani 1 1 d . . . . .
H16 H 0.247797 0.483372 0.004358 0.029 Uiso 1 1 calc R U . . .
C17 C 0.4895(2) 0.5285(2) 0.22908(13) 0.0182(4) Uani 1 1 d . . . . .
H17A H 0.553035 0.534150 0.179503 0.022 Uiso 1 1 calc R U . . .
H17B H 0.519215 0.605339 0.271320 0.022 Uiso 1 1 calc R U . . .
C18 C 0.5921(2) 0.45681(19) 0.45898(13) 0.0180(4) Uani 1 1 d . . . . .
C19 C 0.6581(3) 0.3700(2) 0.53157(13) 0.0211(4) Uani 1 1 d . . . . .
H19 H 0.623675 0.279865 0.526923 0.025 Uiso 1 1 calc R U . . .
C20 C 0.7738(3) 0.4130(2) 0.61088(14) 0.0227(5) Uani 1 1 d . . . . .
H20 H 0.814483 0.352206 0.659984 0.027 Uiso 1 1 calc R U . . .
C21 C 0.8308(2) 0.5436(2) 0.61932(14) 0.0215(4) Uani 1 1 d . . . . .
C22 C 0.7684(3) 0.6292(2) 0.54535(14) 0.0219(4) Uani 1 1 d . . . . .
H22 H 0.807792 0.718022 0.548439 0.026 Uiso 1 1 calc R U . . .
C23 C 0.6499(2) 0.5876(2) 0.46720(14) 0.0211(4) Uani 1 1 d . . . . .
H23 H 0.607622 0.648934 0.418705 0.025 Uiso 1 1 calc R U . . .
C24 C 0.9553(3) 0.5908(2) 0.70515(15) 0.0273(5) Uani 1 1 d . . . . .
H24A H 1.069423 0.587730 0.694225 0.041 Uiso 1 1 calc R U . . .
H24B H 0.949198 0.533278 0.757746 0.041 Uiso 1 1 calc R U . . .
H24C H 0.928095 0.681973 0.719221 0.041 Uiso 1 1 calc R U . . .
C25 C 0.7093(3) 0.3541(2) 0.30084(14) 0.0225(4) Uani 1 1 d . . . . .
H25A H 0.781099 0.423674 0.335490 0.034 Uiso 1 1 calc R U . . .
H25B H 0.740726 0.338889 0.241457 0.034 Uiso 1 1 calc R U . . .
H25C H 0.724463 0.272055 0.337276 0.034 Uiso 1 1 calc R U . . .
C26 C -0.0765(2) 0.6682(2) 0.22429(15) 0.0204(4) Uani 1 1 d . . . . .
C27 C -0.1643(3) 0.7619(2) 0.26562(17) 0.0265(5) Uani 1 1 d . . . . .
H27 H -0.129971 0.778740 0.330481 0.032 Uiso 1 1 calc R U . . .
C28 C -0.3007(3) 0.8300(2) 0.21235(19) 0.0338(6) Uani 1 1 d . . . . .
H28 H -0.358910 0.893110 0.241074 0.041 Uiso 1 1 calc R U . . .
C29 C -0.3526(3) 0.8067(3) 0.11797(19) 0.0379(6) Uani 1 1 d . . . . .
H29 H -0.445164 0.854349 0.081715 0.045 Uiso 1 1 calc R U . . .
C30 C -0.2682(3) 0.7129(3) 0.07637(17) 0.0327(6) Uani 1 1 d . . . . .
H30 H -0.304337 0.695882 0.011617 0.039 Uiso 1 1 calc R U . . .
C31 C -0.1319(2) 0.6444(2) 0.12875(15) 0.0240(5) Uani 1 1 d . . . . .
H31 H -0.075504 0.580523 0.099592 0.029 Uiso 1 1 calc R U . . .
C32 C 0.4263(3) 0.1573(2) 0.21932(15) 0.0260(5) Uani 1 1 d . . . . .
H32A H 0.328604 0.115696 0.177993 0.039 Uiso 1 1 calc R U . . .
H32B H 0.435929 0.125429 0.282998 0.039 Uiso 1 1 calc R U . . .
H32C H 0.528771 0.134224 0.198673 0.039 Uiso 1 1 calc R U . . .
C33 C 0.2151(3) 0.4933(2) 0.51990(14) 0.0248(5) Uani 1 1 d . . . . .
H33A H 0.229488 0.578203 0.552992 0.037 Uiso 1 1 calc R U . . .
H33B H 0.312607 0.436440 0.544423 0.037 Uiso 1 1 calc R U . . .
H33C H 0.112390 0.449845 0.528763 0.037 Uiso 1 1 calc R U . . .
O10 O 0.06065(17) 0.58554(14) 0.37414(9) 0.0198(3) Uani 1 1 d . . . . .

loop_
_atom_site_aniso_label
_atom_site_aniso_U_11
_atom_site_aniso_U_22
_atom_site_aniso_U_33
_atom_site_aniso_U_23
_atom_site_aniso_U_13
_atom_site_aniso_U_12
C1 0.0190(9) 0.0186(10) 0.0193(9) -0.0010(8) 0.0050(8) -0.0024(8)
C2 0.0182(9) 0.0146(9) 0.0178(9) -0.0005(7) 0.0035(7) -0.0019(7)
C3 0.0184(9) 0.0166(10) 0.0180(9) -0.0014(8) 0.0053(7) 0.0001(8)
C4 0.0194(9) 0.0196(10) 0.0191(9) -0.0022(8) 0.0058(8) -0.0018(8)
C5 0.0231(10) 0.0183(10) 0.0197(10) -0.0020(8) 0.0100(8) 0.0000(8)
C6 0.0191(9) 0.0181(10) 0.0180(9) 0.0018(8) 0.0062(8) 0.0013(8)
C7 0.0190(9) 0.0155(10) 0.0183(9) 0.0011(7) 0.0059(8) 0.0003(8)
C8 0.0181(9) 0.0156(10) 0.0170(9) -0.0003(7) 0.0037(7) -0.0017(7)
C9 0.0202(10) 0.0191(10) 0.0184(10) 0.0008(8) 0.0049(8) -0.0001(8)
C11 0.0144(9) 0.0224(11) 0.0190(10) 0.0015(8) 0.0038(7) 0.0001(8)
C12 0.0188(9) 0.0208(10) 0.0200(10) -0.0001(8) 0.0050(8) -0.0011(8)
C13 0.0205(10) 0.0231(11) 0.0275(10) 0.0029(9) 0.0054(8) 0.0023(8)
C14 0.0248(11) 0.0305(12) 0.0235(10) 0.0081(9) 0.0046(9) 0.0045(10)
C15 0.0326(11) 0.0334(13) 0.0166(10) 0.0003(9) 0.0032(8) 0.0032(10)
C16 0.0268(10) 0.0239(11) 0.0198(10) -0.0014(9) 0.0036(8) 0.0030(9)
C17 0.0188(10) 0.0190(10) 0.0172(9) 0.0006(8) 0.0050(7) 0.0000(8)
C18 0.0179(9) 0.0187(10) 0.0185(9) 0.0003(8) 0.0060(8) 0.0024(8)
C19 0.0226(10) 0.0180(10) 0.0233(10) 0.0024(9) 0.0061(8) -0.0001(8)
C20 0.0221(10) 0.0254(11) 0.0201(10) 0.0037(8) 0.0041(8) 0.0029(8)
C21 0.0191(10) 0.0257(11) 0.0207(10) -0.0018(8) 0.0063(8) 0.0016(8)
C22 0.0214(10) 0.0198(10) 0.0252(11) -0.0025(8) 0.0065(8) 0.0003(8)
C23 0.0216(10) 0.0199(10) 0.0216(9) 0.0029(8) 0.0046(8) 0.0035(8)
C24 0.0244(10) 0.0320(12) 0.0240(11) -0.0033(10) 0.0027(9) 0.0002(9)
C25 0.0221(10) 0.0233(11) 0.0233(10) 0.0032(9) 0.0077(8) 0.0037(8)
C26 0.0162(9) 0.0164(10) 0.0292(11) 0.0028(8) 0.0064(8) -0.0029(8)
C27 0.0197(10) 0.0200(11) 0.0414(13) 0.0000(9) 0.0100(9) -0.0005(8)
C28 0.0206(11) 0.0228(12) 0.0606(16) 0.0100(11) 0.0145(11) 0.0026(9)
C29 0.0171(10) 0.0373(14) 0.0590(16) 0.0278(13) 0.0079(11) 0.0022(10)
C30 0.0203(10) 0.0407(15) 0.0358(13) 0.0184(11) 0.0035(9) -0.0065(10)
C31 0.0176(9) 0.0272(11) 0.0272(11) 0.0058(9) 0.0053(8) -0.0045(8)
C32 0.0319(11) 0.0193(11) 0.0292(11) -0.0020(9) 0.0119(9) -0.0003(9)
C33 0.0293(11) 0.0263(11) 0.0204(10) 0.0004(9) 0.0089(9) 0.0013(9)
O10 0.0187(6) 0.0215(7) 0.0205(7) 0.0000(6) 0.0073(5) 0.0016(6)

loop_
_atom_type_symbol
_atom_type_description
_atom_type_scat_dispersion_real
_atom_type_scat_dispersion_imag
_atom_type_scat_source
C C 0.0181 0.0091 'International Tables Vol C Tables 4.2.6.8 and 6.1.1.4'
H H 0.0000 0.0000 'International Tables Vol C Tables 4.2.6.8 and 6.1.1.4'
O O 0.0492 0.0322 'International Tables Vol C Tables 4.2.6.8 and 6.1.1.4'

loop_
_geom_angle_atom_site_label_1
_geom_angle_atom_site_label_2
_geom_angle_atom_site_label_3
_geom_angle
_geom_angle_site_symmetry_1
_geom_angle_site_symmetry_3
_geom_angle_publ_flag
C2 C1 C26 137.15(19) . . ?
C2 C1 O10 109.02(17) . . ?
O10 C1 C26 113.83(17) . . ?
C1 C2 C3 135.47(18) . . ?
C1 C2 C8 106.67(17) . . ?
C8 C2 C3 117.85(16) . . ?
C2 C3 C4 105.43(15) . . ?
C2 C3 C17 105.87(15) . . ?
C4 C3 C17 99.15(15) . . ?
C11 C3 C2 117.50(16) . . ?
C11 C3 C4 116.77(16) . . ?
C11 C3 C17 110.10(16) . . ?
C3 C4 H4 124.4 . . ?
C5 C4 C3 111.16(17) . . ?
C5 C4 H4 124.4 . . ?
C4 C5 C6 110.39(17) . . ?
C4 C5 C32 127.45(19) . . ?
C32 C5 C6 122.09(18) . . ?
C5 C6 C7 107.26(15) . . ?
C5 C6 C17 100.32(15) . . ?
C17 C6 C7 109.57(16) . . ?
C25 C6 C5 113.74(17) . . ?
C25 C6 C7 111.72(15) . . ?
C25 C6 C17 113.52(16) . . ?
C6 C7 H7 106.5 . . ?
C8 C7 C6 109.59(15) . . ?
C8 C7 H7 106.5 . . ?
C8 C7 C18 112.59(15) . . ?
C18 C7 C6 114.48(15) . . ?
C18 C7 H7 106.5 . . ?
C2 C8 C7 124.68(17) . . ?
C9 C8 C2 106.57(17) . . ?
C9 C8 C7 128.73(17) . . ?
C8 C9 C33 134.64(19) . . ?
C8 C9 O10 110.00(16) . . ?
O10 C9 C33 115.35(17) . . ?
C12 C11 C3 121.27(18) . . ?
C16 C11 C3 120.31(18) . . ?
C16 C11 C12 118.23(18) . . ?
C11 C12 H12 119.7 . . ?
C13 C12 C11 120.60(19) . . ?
C13 C12 H12 119.7 . . ?
C12 C13 H13 119.9 . . ?
C14 C13 C12 120.3(2) . . ?
C14 C13 H13 119.9 . . ?
C13 C14 H14 120.1 . . ?
C13 C14 C15 119.8(2) . . ?
C15 C14 H14 120.1 . . ?
C14 C15 H15 120.0 . . ?
C14 C15 C16 119.9(2) . . ?
C16 C15 H15 120.0 . . ?
C11 C16 H16 119.4 . . ?
C15 C16 C11 121.1(2) . . ?
C15 C16 H16 119.4 . . ?
C3 C17 H17A 111.2 . . ?
C3 C17 H17B 111.2 . . ?
C6 C17 C3 102.99(15) . . ?
C6 C17 H17A 111.2 . . ?
C6 C17 H17B 111.2 . . ?
H17A C17 H17B 109.1 . . ?
C19 C18 C7 119.35(17) . . ?
C19 C18 C23 117.62(18) . . ?
C23 C18 C7 123.02(17) . . ?
C18 C19 H19 119.4 . . ?
C18 C19 C20 121.25(19) . . ?
C20 C19 H19 119.4 . . ?
C19 C20 H20 119.4 . . ?
C21 C20 C19 121.12(19) . . ?
C21 C20 H20 119.4 . . ?
C20 C21 C22 117.47(19) . . ?
C20 C21 C24 121.33(19) . . ?
C22 C21 C24 121.20(19) . . ?
C21 C22 H22 119.2 . . ?
C23 C22 C21 121.57(19) . . ?
C23 C22 H22 119.2 . . ?
C18 C23 H23 119.5 . . ?
C22 C23 C18 120.92(19) . . ?
C22 C23 H23 119.5 . . ?
C21 C24 H24A 109.5 . . ?
C21 C24 H24B 109.5 . . ?
C21 C24 H24C 109.5 . . ?
H24A C24 H24B 109.5 . . ?
H24A C24 H24C 109.5 . . ?
H24B C24 H24C 109.5 . . ?
C6 C25 H25A 109.5 . . ?
C6 C25 H25B 109.5 . . ?
C6 C25 H25C 109.5 . . ?
H25A C25 H25B 109.5 . . ?
H25A C25 H25C 109.5 . . ?
H25B C25 H25C 109.5 . . ?
C27 C26 C1 119.69(19) . . ?
C31 C26 C1 122.04(19) . . ?
C31 C26 C27 118.26(19) . . ?
C26 C27 H27 119.7 . . ?
C28 C27 C26 120.5(2) . . ?
C28 C27 H27 119.7 . . ?
C27 C28 H28 119.7 . . ?
C29 C28 C27 120.6(2) . . ?
C29 C28 H28 119.7 . . ?
C28 C29 H29 120.2 . . ?
C28 C29 C30 119.5(2) . . ?
C30 C29 H29 120.2 . . ?
C29 C30 H30 119.8 . . ?
C31 C30 C29 120.4(2) . . ?
C31 C30 H30 119.8 . . ?
C26 C31 H31 119.7 . . ?
C30 C31 C26 120.7(2) . . ?
C30 C31 H31 119.7 . . ?
C5 C32 H32A 109.5 . . ?
C5 C32 H32B 109.5 . . ?
C5 C32 H32C 109.5 . . ?
H32A C32 H32B 109.5 . . ?
H32A C32 H32C 109.5 . . ?
H32B C32 H32C 109.5 . . ?
C9 C33 H33A 109.5 . . ?
C9 C33 H33B 109.5 . . ?
C9 C33 H33C 109.5 . . ?
H33A C33 H33B 109.5 . . ?
H33A C33 H33C 109.5 . . ?
H33B C33 H33C 109.5 . . ?
C9 O10 C1 107.71(15) . . ?

loop_
_geom_bond_atom_site_label_1
_geom_bond_atom_site_label_2
_geom_bond_distance
_geom_bond_site_symmetry_2
_geom_bond_publ_flag
C1 C2 1.367(3) . ?
C1 C26 1.463(3) . ?
C1 O10 1.390(2) . ?
C2 C3 1.524(3) . ?
C2 C8 1.452(3) . ?
C3 C4 1.533(3) . ?
C3 C11 1.514(3) . ?
C3 C17 1.556(3) . ?
C4 H4 0.9500 . ?
C4 C5 1.333(3) . ?
C5 C6 1.532(3) . ?
C5 C32 1.502(3) . ?
C6 C7 1.578(3) . ?
C6 C17 1.536(3) . ?
C6 C25 1.528(3) . ?
C7 H7 1.0000 . ?
C7 C8 1.522(3) . ?
C7 C18 1.523(3) . ?
C8 C9 1.358(3) . ?
C9 C33 1.487(3) . ?
C9 O10 1.374(2) . ?
C11 C12 1.401(3) . ?
C11 C16 1.393(3) . ?
C12 H12 0.9500 . ?
C12 C13 1.391(3) . ?
C13 H13 0.9500 . ?
C13 C14 1.383(3) . ?
C14 H14 0.9500 . ?
C14 C15 1.386(3) . ?
C15 H15 0.9500 . ?
C15 C16 1.391(3) . ?
C16 H16 0.9500 . ?
C17 H17A 0.9900 . ?
C17 H17B 0.9900 . ?
C18 C19 1.394(3) . ?
C18 C23 1.397(3) . ?
C19 H19 0.9500 . ?
C19 C20 1.395(3) . ?
C20 H20 0.9500 . ?
C20 C21 1.394(3) . ?
C21 C22 1.394(3) . ?
C21 C24 1.509(3) . ?
C22 H22 0.9500 . ?
C22 C23 1.390(3) . ?
C23 H23 0.9500 . ?
C24 H24A 0.9800 . ?
C24 H24B 0.9800 . ?
C24 H24C 0.9800 . ?
C25 H25A 0.9800 . ?
C25 H25B 0.9800 . ?
C25 H25C 0.9800 . ?
C26 C27 1.406(3) . ?
C26 C31 1.401(3) . ?
C27 H27 0.9500 . ?
C27 C28 1.389(3) . ?
C28 H28 0.9500 . ?
C28 C29 1.381(4) . ?
C29 H29 0.9500 . ?
C29 C30 1.392(4) . ?
C30 H30 0.9500 . ?
C30 C31 1.385(3) . ?
C31 H31 0.9500 . ?
C32 H32A 0.9800 . ?
C32 H32B 0.9800 . ?
C32 H32C 0.9800 . ?
C33 H33A 0.9800 . ?
C33 H33B 0.9800 . ?
C33 H33C 0.9800 . ?

loop_
_geom_torsion_atom_site_label_1
_geom_torsion_atom_site_label_2
_geom_torsion_atom_site_label_3
_geom_torsion_atom_site_label_4
_geom_torsion
_geom_torsion_site_symmetry_1
_geom_torsion_site_symmetry_2
_geom_torsion_site_symmetry_3
_geom_torsion_site_symmetry_4
_geom_torsion_publ_flag
C1 C2 C3 C4 -109.0(2) . . . . ?
C1 C2 C3 C11 23.1(3) . . . . ?
C1 C2 C3 C17 146.5(2) . . . . ?
C1 C2 C8 C7 176.84(18) . . . . ?
C1 C2 C8 C9 -1.5(2) . . . . ?
C1 C26 C27 C28 179.49(19) . . . . ?
C1 C26 C31 C30 -179.49(19) . . . . ?
C2 C1 C26 C27 -152.2(2) . . . . ?
C2 C1 C26 C31 28.3(4) . . . . ?
C2 C1 O10 C9 -1.2(2) . . . . ?
C2 C3 C4 C5 -84.82(19) . . . . ?
C2 C3 C11 C12 41.2(3) . . . . ?
C2 C3 C11 C16 -143.84(19) . . . . ?
C2 C3 C17 C6 71.43(18) . . . . ?
C2 C8 C9 C33 -179.0(2) . . . . ?
C2 C8 C9 O10 0.7(2) . . . . ?
C3 C2 C8 C7 -2.6(3) . . . . ?
C3 C2 C8 C9 179.08(17) . . . . ?
C3 C4 C5 C6 -1.1(2) . . . . ?
C3 C4 C5 C32 175.64(18) . . . . ?
C3 C11 C12 C13 176.35(18) . . . . ?
C3 C11 C16 C15 -175.01(19) . . . . ?
C4 C3 C11 C12 167.98(18) . . . . ?
C4 C3 C11 C16 -17.1(3) . . . . ?
C4 C3 C17 C6 -37.59(17) . . . . ?
C4 C5 C6 C7 91.16(19) . . . . ?
C4 C5 C6 C17 -23.2(2) . . . . ?
C4 C5 C6 C25 -144.78(18) . . . . ?
C5 C6 C7 C8 -70.83(19) . . . . ?
C5 C6 C7 C18 161.58(16) . . . . ?
C5 C6 C17 C3 37.33(18) . . . . ?
C6 C7 C8 C2 1.7(3) . . . . ?
C6 C7 C8 C9 179.67(19) . . . . ?
C6 C7 C18 C19 -110.8(2) . . . . ?
C6 C7 C18 C23 69.6(2) . . . . ?
C7 C6 C17 C3 -75.30(18) . . . . ?
C7 C8 C9 C33 2.8(4) . . . . ?
C7 C8 C9 O10 -177.49(17) . . . . ?
C7 C18 C19 C20 -177.63(18) . . . . ?
C7 C18 C23 C22 179.24(18) . . . . ?
C8 C2 C3 C4 70.2(2) . . . . ?
C8 C2 C3 C11 -157.66(17) . . . . ?
C8 C2 C3 C17 -34.2(2) . . . . ?
C8 C7 C18 C19 123.13(19) . . . . ?
C8 C7 C18 C23 -56.4(2) . . . . ?
C8 C9 O10 C1 0.3(2) . . . . ?
C11 C3 C4 C5 142.66(17) . . . . ?
C11 C3 C17 C6 -160.61(16) . . . . ?
C11 C12 C13 C14 -1.7(3) . . . . ?
C12 C11 C16 C15 0.1(3) . . . . ?
C12 C13 C14 C15 0.7(3) . . . . ?
C13 C14 C15 C16 0.7(3) . . . . ?
C14 C15 C16 C11 -1.1(3) . . . . ?
C16 C11 C12 C13 1.3(3) . . . . ?
C17 C3 C4 C5 24.6(2) . . . . ?
C17 C3 C11 C12 -80.0(2) . . . . ?
C17 C3 C11 C16 94.9(2) . . . . ?
C17 C6 C7 C8 37.2(2) . . . . ?
C17 C6 C7 C18 -90.40(19) . . . . ?
C18 C7 C8 C2 130.39(19) . . . . ?
C18 C7 C8 C9 -51.7(3) . . . . ?
C18 C19 C20 C21 -1.6(3) . . . . ?
C19 C18 C23 C22 -0.3(3) . . . . ?
C19 C20 C21 C22 -0.3(3) . . . . ?
C19 C20 C21 C24 179.72(19) . . . . ?
C20 C21 C22 C23 2.0(3) . . . . ?
C21 C22 C23 C18 -1.7(3) . . . . ?
C23 C18 C19 C20 1.9(3) . . . . ?
C24 C21 C22 C23 -178.07(19) . . . . ?
C25 C6 C7 C8 163.90(16) . . . . ?
C25 C6 C7 C18 36.3(2) . . . . ?
C25 C6 C17 C3 159.03(16) . . . . ?
C26 C1 C2 C3 0.6(4) . . . . ?
C26 C1 C2 C8 -178.8(2) . . . . ?
C26 C1 O10 C9 179.06(17) . . . . ?
C26 C27 C28 C29 0.1(3) . . . . ?
C27 C26 C31 C30 1.0(3) . . . . ?
C27 C28 C29 C30 0.8(3) . . . . ?
C28 C29 C30 C31 -0.8(3) . . . . ?
C29 C30 C31 C26 -0.1(3) . . . . ?
C31 C26 C27 C28 -0.9(3) . . . . ?
C32 C5 C6 C7 -85.8(2) . . . . ?
C32 C5 C6 C17 159.80(18) . . . . ?
C32 C5 C6 C25 38.3(3) . . . . ?
C33 C9 O10 C1 -179.93(17) . . . . ?
O10 C1 C2 C3 -179.0(2) . . . . ?
O10 C1 C2 C8 1.7(2) . . . . ?
O10 C1 C26 C27 27.4(3) . . . . ?
O10 C1 C26 C31 -152.16(18) . . . . ?
